data_1536929
loop_
_publ_author_name
'Filinchuk, Y.E.'
'Yvon, K.'
'Cerny, R.'
'Birkedal, H.'
'Yanson, T.I.'
'Hostettler, M.'
'Bodak, O.I.'

_publ_section_title
;
 Nanoscale Chemical and Structural Inhomogeneities in a Stacking
 Disordered Alloy
;
_journal_name_full 'Chemistry - A European Journal'
_journal_page_first 2972
_journal_page_last 2976
_journal_volume 10
_journal_year 2004
_chemical_formula_sum 'Fe17.426 Yb1.787'
_chemical_name_systematic 'Yb1.787 Fe17.426'
_space_group_IT_number 194
_symmetry_space_group_name_Hall '-P 6c 2c'
_symmetry_space_group_name_H-M 'P 63/m m c'
_cell_angle_alpha 90
_cell_angle_beta 90
_cell_angle_gamma 120
_cell_formula_units_Z 2
_cell_length_a 8.5965
_cell_length_b 8.5965
_cell_length_c 8.3871
_cell_volume 536.767
_citation_journal_id_ASTM CEUJED
_cod_data_source_file Filinchuk_CEUJED_2004_933.cif
_cod_data_source_block Fe17.426Yb1.787
_cod_database_code 1536929

loop_
_symmetry_equiv_pos_as_xyz
x,y,z
x-y,x,z+1/2
-y,x-y,z
-x,-y,z+1/2
-x+y,-x,z
y,-x+y,z+1/2
-y,-x,-z+1/2
x-y,-y,-z
x,x-y,-z+1/2
y,x,-z
-x+y,y,-z+1/2
-x,-x+y,-z
-x,-y,-z
-x+y,-x,-z-1/2
y,-x+y,-z
x,y,-z-1/2
x-y,x,-z
-y,x-y,-z-1/2
y,x,z-1/2
-x+y,y,z
-x,-x+y,z-1/2
-y,-x,z
x-y,-y,z-1/2
x,x-y,z

loop_
_atom_site_label
_atom_site_type_symbol
_atom_site_fract_x
_atom_site_fract_y
_atom_site_fract_z
_atom_site_occupancy
_atom_site_U_iso_or_equiv
Fe2 Fe 0 0 0.098 0.307 0.0
Yb3 Yb 0 0 0.25 0.693 0.0
Fe3 Fe 0.5 0 0 1 0.0
Fe1 Fe 0.33333 0.66667 0.1017 0.906 0.0
Fe6 Fe 0.3094 -0.0142 0.25 0.451 0.0
Fe4 Fe 0.1665 0.333 0.9831 1 0.0
Yb2 Yb 0.33333 0.66667 0.25 0.094 0.0
Fe5 Fe 0.3392 0.9531 0.25 0.549 0.0
Yb1 Yb 0.33333 0.66667 0.75 1 0.0
